data_7009619
loop_
_publ_author_name
'Barucki, Hubert'
'Coles, Simon J.'
'Costello, James F.'
'Gelbrich, Thomas'
'Hursthouse, Michael B.'

_publ_section_title
;
 Characterising secondary bonding interactions within triaryl
 organoantimony(V) and organobismuth(V) complexes
;
_journal_issue 14
_journal_name_full 'Journal of the Chemical Society, Dalton Transactions'
_journal_page_first 2319
_journal_paper_doi 10.1039/b002337j
_journal_year 2000
_chemical_formula_sum 'C33 H26 Cl3 O6 Sb'
_chemical_formula_weight 746.64
_chemical_name_systematic
; 
 ? 
;
_space_group_IT_number 2
_symmetry_cell_setting triclinic
_symmetry_space_group_name_Hall '-P 1'
_symmetry_space_group_name_H-M 'P -1'
_atom_sites_solution_hydrogens geom
_atom_sites_solution_primary direct
_atom_sites_solution_secondary difmap
_audit_creation_method SHELXL-97
_cell_angle_alpha 113.4792(7)
_cell_angle_beta 104.5722(8)
_cell_angle_gamma 93.1164(8)
_cell_formula_units_Z 4
_cell_length_a 10.7855(1)
_cell_length_b 17.7361(2)
_cell_length_c 18.7408(2)
_cell_measurement_reflns_used 39328
_cell_measurement_temperature 150(2)
_cell_measurement_theta_max 26.00
_cell_measurement_theta_min 1.24
_cell_volume 3133.75(6)
_computing_structure_refinement 'SHELXL-97 (Sheldrick, 1997)'
_computing_structure_solution 'SHELXS-97 (Sheldrick, 1990)'
_diffrn_ambient_temperature 150(2)
_diffrn_detector_area_resol_mean 9.091
_diffrn_measured_fraction_theta_full 0.988
_diffrn_measured_fraction_theta_max 0.988
_diffrn_measurement_device_type 'Nonius KappaCCD'
_diffrn_measurement_method 'phi and omega scans'
_diffrn_radiation_monochromator graphite
_diffrn_radiation_source 'Nonius FR591 rotating anode'
_diffrn_radiation_type MoK\a
_diffrn_radiation_wavelength 0.71073
_diffrn_reflns_av_R_equivalents 0.0399
_diffrn_reflns_av_sigmaI/netI 0.0374
_diffrn_reflns_limit_h_max 12
_diffrn_reflns_limit_h_min -13
_diffrn_reflns_limit_k_max 21
_diffrn_reflns_limit_k_min -21
_diffrn_reflns_limit_l_max 23
_diffrn_reflns_limit_l_min -23
_diffrn_reflns_number 39328
_diffrn_reflns_theta_full 26.00
_diffrn_reflns_theta_max 26.00
_diffrn_reflns_theta_min 1.24
_exptl_absorpt_coefficient_mu 1.180
_exptl_absorpt_correction_T_max 0.680
_exptl_absorpt_correction_T_min 0.618
_exptl_absorpt_correction_type multi-scan
_exptl_crystal_colour colourless
_exptl_crystal_density_diffrn 1.583
_exptl_crystal_density_method 'not measured'
_exptl_crystal_description prism
_exptl_crystal_F_000 1496
_exptl_crystal_size_max 0.25
_exptl_crystal_size_mid 0.25
_exptl_crystal_size_min 0.25
_refine_diff_density_max 2.762
_refine_diff_density_min -1.441
_refine_diff_density_rms 0.121
_refine_ls_extinction_coef 0.0004(2)
_refine_ls_extinction_expression Fc^*^=kFc[1+0.001xFc^2^\l^3^/sin(2\q)]^-1/4^
_refine_ls_extinction_method SHELXL
_refine_ls_goodness_of_fit_ref 1.067
_refine_ls_hydrogen_treatment mixed
_refine_ls_matrix_type full
_refine_ls_number_parameters 849
_refine_ls_number_reflns 12197
_refine_ls_number_restraints 31
_refine_ls_restrained_S_all 1.080
_refine_ls_R_factor_all 0.0560
_refine_ls_R_factor_gt 0.0466
_refine_ls_shift/su_max 0.006
_refine_ls_shift/su_mean 0.000
_refine_ls_structure_factor_coef Fsqd
_refine_ls_weighting_details 'w=1/[\s^2^(Fo^2^)+(0.0737P)^2^+6.8354P] where P=(Fo^2^+2Fc^2^)/3'
_refine_ls_weighting_scheme calc
_refine_ls_wR_factor_gt 0.1281
_refine_ls_wR_factor_ref 0.1335
_reflns_number_gt 10310
_reflns_number_total 12197
_reflns_threshold_expression >2sigma(I)
_cod_data_source_file b002337j.txt
_cod_data_source_block s92-2
_cod_depositor_comments
;
The following automatic conversions were performed:

'_exptl_absorpt_correction_type' tag value 'multi-scans' was replaced
with 'multi-scan' value.

Automatic conversion script
Id: cif_fix_values 1646 2011-03-28 12:23:43Z adriana 

The following automatic conversions were performed:

'_refine_ls_weighting_scheme' value 'calc
w=1/[\s^2^(Fo^2^)+(0.0737P)^2^+6.8354P] where P=(Fo^2^+2Fc^2^)/3' was
changed to 'calc'. New tag '_refine_ls_weighting_details' was
created. The value of the new tag was set to
'w=1/[\s^2^(Fo^2^)+(0.0737P)^2^+6.8354P] where P=(Fo^2^+2Fc^2^)/3'.

Automatic conversion script
Id: cif_fix_values 3143 2015-03-26 13:38:13Z robertas 
;
_cod_original_cell_volume 3133.74(6)
_cod_original_sg_symbol_H-M P-1
_cod_database_code 7009619

loop_
_symmetry_equiv_pos_as_xyz
'x, y, z'
'-x, -y, -z'

loop_
_atom_site_label
_atom_site_type_symbol
_atom_site_fract_x
_atom_site_fract_y
_atom_site_fract_z
_atom_site_U_iso_or_equiv
_atom_site_adp_type
_atom_site_occupancy
_atom_site_calc_flag
_atom_site_refinement_flags
_atom_site_disorder_assembly
_atom_site_disorder_group
Sb1 Sb 0.17804(2) 0.220370(15) 0.369117(14) 0.01757(10) Uani 1 d . . .
O11 O 0.3585(3) 0.23407(19) 0.34819(17) 0.0258(6) Uani 1 d . . .
O12 O 0.3475(3) 0.09903(18) 0.27220(17) 0.0288(6) Uani 1 d . . .
O13 O 0.5290(3) 0.05217(19) 0.20144(19) 0.0365(7) Uani 1 d . . .
H13 H 0.4635 0.0453 0.2162 0.063(19) Uiso 1 calc R . .
O21 O 0.0036(3) 0.23411(17) 0.40283(17) 0.0228(6) Uani 1 d . . .
O22 O -0.0609(3) 0.09637(18) 0.34302(18) 0.0283(6) Uani 1 d . . .
O23 O -0.2717(4) 0.0353(3) 0.3581(3) 0.0388(14) Uani 0.751(9) d PD A 1
H23 H -0.2078 0.0353 0.3401 0.05(2) Uiso 0.751(9) calc PR A 1
O23' O -0.1154(11) 0.3230(6) 0.4982(9) 0.038(4) Uani 0.249(9) d PD A 2
H23' H -0.0587 0.3110 0.4738 0.08(9) Uiso 0.249(9) calc PR A 2
C11 C 0.4001(4) 0.1724(3) 0.2994(2) 0.0236(8) Uani 1 d . . .
C12 C 0.5746(4) 0.1344(3) 0.2314(2) 0.0275(9) Uani 1 d . . .
C13 C 0.5146(4) 0.1965(3) 0.2783(2) 0.0238(9) Uani 1 d . . .
C14 C 0.5656(4) 0.2797(3) 0.3044(3) 0.0326(10) Uani 1 d . . .
H14 H 0.5261 0.3218 0.3362 0.030(12) Uiso 1 calc R . .
C15 C 0.6721(5) 0.3027(3) 0.2852(3) 0.0426(12) Uani 1 d . . .
H15 H 0.7053 0.3600 0.3030 0.043(14) Uiso 1 calc R . .
C16 C 0.7302(5) 0.2413(4) 0.2395(3) 0.0436(13) Uani 1 d . . .
H16 H 0.8037 0.2571 0.2260 0.044(14) Uiso 1 calc R . .
C17 C 0.6847(4) 0.1585(3) 0.2132(3) 0.0365(11) Uani 1 d . . .
H17 H 0.7272 0.1174 0.1827 0.039(14) Uiso 1 calc R . .
C21 C -0.0774(4) 0.1669(3) 0.3849(2) 0.0222(8) Uani 1 d . . .
C22 C -0.2790(4) 0.1105(3) 0.4027(3) 0.0299(10) Uani 1 d D . .
H22 H -0.2715 0.0560 0.3676 0.036 Uiso 0.249(9) calc PR A 2
C23 C -0.1872(4) 0.1803(3) 0.4196(2) 0.0222(8) Uani 1 d . . .
C24 C -0.2018(4) 0.2593(3) 0.4716(3) 0.0308(10) Uani 1 d D . .
H22 H -0.1416 0.3068 0.4833 0.037 Uiso 0.751(9) calc PR A 1
C25 C -0.3015(5) 0.2695(4) 0.5061(3) 0.0425(12) Uani 1 d . . .
H25 H -0.3095 0.3238 0.5414 0.064(19) Uiso 1 calc R . .
C26 C -0.3903(5) 0.2011(4) 0.4898(3) 0.0434(13) Uani 1 d . . .
H26 H -0.4585 0.2083 0.5143 0.034(13) Uiso 1 calc R . .
C27 C -0.3794(4) 0.1218(4) 0.4373(3) 0.0424(13) Uani 1 d . . .
H27 H -0.4416 0.0750 0.4251 0.048(15) Uiso 1 calc R . .
C101 C 0.2396(4) 0.1602(2) 0.4448(2) 0.0205(8) Uani 1 d . . .
C102 C 0.2352(5) 0.2016(3) 0.5243(3) 0.0363(11) Uani 1 d . . .
H102 H 0.2046 0.2533 0.5413 0.049(16) Uiso 1 calc R . .
C103 C 0.2763(5) 0.1665(4) 0.5789(3) 0.0462(13) Uani 1 d . . .
H103 H 0.2730 0.1940 0.6333 0.066(18) Uiso 1 calc R . .
C104 C 0.3216(4) 0.0919(3) 0.5543(3) 0.0367(11) Uani 1 d . . .
H104 H 0.3511 0.0687 0.5920 0.035(13) Uiso 1 calc R . .
C105 C 0.3243(4) 0.0512(3) 0.4757(3) 0.0339(10) Uani 1 d . . .
H105 H 0.3542 -0.0007 0.4589 0.038(13) Uiso 1 calc R . .
C106 C 0.2837(4) 0.0851(3) 0.4203(3) 0.0276(9) Uani 1 d . . .
H106 H 0.2863 0.0568 0.3658 0.037(13) Uiso 1 calc R . .
C201 C 0.0785(4) 0.1686(3) 0.2442(2) 0.0204(8) Uani 1 d . . .
C202 C 0.0552(4) 0.2228(3) 0.2076(3) 0.0277(9) Uani 1 d . . .
H202 H 0.0843 0.2812 0.2383 0.026(11) Uiso 1 calc R . .
C203 C -0.0116(5) 0.1897(3) 0.1249(3) 0.0352(11) Uani 1 d . . .
H203 H -0.0307 0.2259 0.0990 0.051(16) Uiso 1 calc R . .
C204 C -0.0506(4) 0.1039(3) 0.0798(3) 0.0312(10) Uani 1 d . . .
H204 H -0.0959 0.0818 0.0233 0.024(11) Uiso 1 calc R . .
C205 C -0.0240(4) 0.0508(3) 0.1166(3) 0.0276(9) Uani 1 d . . .
H205 H -0.0494 -0.0078 0.0853 0.021(11) Uiso 1 calc R . .
C206 C 0.0402(4) 0.0828(3) 0.1997(2) 0.0233(8) Uani 1 d . . .
H206 H 0.0575 0.0465 0.2256 0.020(11) Uiso 1 calc R . .
C301 C 0.2151(4) 0.3513(2) 0.4304(2) 0.0239(8) Uani 1 d . . .
C302 C 0.1164(4) 0.3964(3) 0.4202(3) 0.0279(9) Uani 1 d . . .
H302 H 0.0315 0.3682 0.3856 0.044(15) Uiso 1 calc R . .
C303 C 0.1421(5) 0.4827(3) 0.4606(3) 0.0389(11) Uani 1 d . . .
H303 H 0.0755 0.5139 0.4523 0.049(15) Uiso 1 calc R . .
C304 C 0.2640(5) 0.5233(3) 0.5128(3) 0.0435(13) Uani 1 d . . .
H304 H 0.2810 0.5825 0.5411 0.044(14) Uiso 1 calc R . .
C305 C 0.3619(5) 0.4781(3) 0.5240(3) 0.0432(12) Uani 1 d . . .
H305 H 0.4456 0.5065 0.5606 0.052(16) Uiso 1 calc R . .
C306 C 0.3392(4) 0.3922(3) 0.4826(3) 0.0320(10) Uani 1 d . . .
H306 H 0.4070 0.3615 0.4896 0.053(17) Uiso 1 calc R . .
Sb2 Sb 0.18309(2) 0.234919(15) -0.123398(15) 0.01856(10) Uani 1 d . . .
O31 O 0.3578(3) 0.22083(18) -0.15444(18) 0.0249(6) Uani 1 d . . .
O32 O 0.3554(3) 0.32071(19) -0.1987(2) 0.0360(7) Uani 1 d . . .
O33 O 0.5441(4) 0.3472(2) -0.2542(2) 0.0468(9) Uani 1 d . . .
H33 H 0.4833 0.3596 -0.2334 0.14(4) Uiso 1 calc R . .
O41 O 0.0136(3) 0.25085(17) -0.08692(18) 0.0241(6) Uani 1 d . . .
O42 O -0.0597(3) 0.11384(18) -0.14762(17) 0.0260(6) Uani 1 d . . .
O43 O -0.2594(3) 0.05578(19) -0.11840(19) 0.0328(7) Uani 1 d . . .
H43 H -0.2002 0.0534 -0.1406 0.039(15) Uiso 1 calc R . .
C31 C 0.4005(4) 0.2600(3) -0.1915(2) 0.0252(9) Uani 1 d . . .
C32 C 0.5725(4) 0.2724(3) -0.2559(3) 0.0335(10) Uani 1 d . . .
C33 C 0.5053(4) 0.2268(3) -0.2268(2) 0.0267(9) Uani 1 d . . .
C34 C 0.5366(4) 0.1495(3) -0.2330(3) 0.0307(10) Uani 1 d . . .
H34 H 0.4915 0.1183 -0.2133 0.025(11) Uiso 1 calc R . .
C35 C 0.6314(5) 0.1183(3) -0.2671(3) 0.0382(11) Uani 1 d . . .
H35 H 0.6506 0.0650 -0.2724 0.056(17) Uiso 1 calc R . .
C36 C 0.6996(5) 0.1650(4) -0.2939(3) 0.0427(13) Uani 1 d . . .
H36 H 0.7669 0.1438 -0.3163 0.044(14) Uiso 1 calc R . .
C37 C 0.6715(5) 0.2412(4) -0.2886(3) 0.0425(12) Uani 1 d . . .
H37 H 0.7192 0.2725 -0.3070 0.041(14) Uiso 1 calc R . .
C41 C -0.0693(4) 0.1854(2) -0.1033(2) 0.0209(8) Uani 1 d . . .
C42 C -0.2615(4) 0.1363(3) -0.0719(3) 0.0272(9) Uani 1 d . . .
C43 C -0.1732(4) 0.2022(3) -0.0637(2) 0.0225(8) Uani 1 d . . .
C44 C -0.1829(5) 0.2837(3) -0.0136(3) 0.0333(10) Uani 1 d . . .
H44 H -0.1235 0.3291 -0.0072 0.024(11) Uiso 1 calc R . .
C45 C -0.2755(5) 0.2997(3) 0.0264(3) 0.0456(13) Uani 1 d . . .
H46 H -0.2809 0.3555 0.0596 0.069(19) Uiso 1 calc R . .
C46 C -0.3617(5) 0.2326(4) 0.0175(3) 0.0458(13) Uani 1 d . . .
H46 H -0.4263 0.2428 0.0450 0.049(15) Uiso 1 calc R . .
C47 C -0.3538(4) 0.1522(3) -0.0304(3) 0.0384(11) Uani 1 d . . .
H47 H -0.4121 0.1071 -0.0353 0.034(13) Uiso 1 calc R . .
C401 C 0.0801(4) 0.1853(3) -0.2477(2) 0.0233(8) Uani 1 d . . .
C402 C 0.0584(4) 0.1003(3) -0.2939(3) 0.0277(9) Uani 1 d . . .
H402 H 0.0862 0.0642 -0.2691 0.034(13) Uiso 1 calc R . .
C403 C -0.0048(5) 0.0678(3) -0.3772(3) 0.0362(11) Uani 1 d . . .
H403 H -0.0192 0.0093 -0.4095 0.035(13) Uiso 1 calc R . .
C404 C -0.0466(5) 0.1197(3) -0.4130(3) 0.0379(11) Uani 1 d . . .
H404 H -0.0898 0.0971 -0.4698 0.045(15) Uiso 1 calc R . .
C405 C -0.0255(5) 0.2050(4) -0.3661(3) 0.0414(12) Uani 1 d . . .
H405 H -0.0551 0.2408 -0.3908 0.044(14) Uiso 1 calc R . .
C406 C 0.0389(4) 0.2388(3) -0.2827(3) 0.0326(10) Uani 1 d . . .
H406 H 0.0542 0.2974 -0.2505 0.017(10) Uiso 1 calc R . .
C501 C 0.2349(4) 0.3644(2) -0.0539(2) 0.0248(9) Uani 1 d . . .
C502 C 0.3607(5) 0.3983(3) -0.0031(3) 0.0334(10) Uani 1 d . . .
H502 H 0.4243 0.3634 -0.0019 0.032(13) Uiso 1 calc R . .
C503 C 0.3937(5) 0.4835(3) 0.0462(3) 0.0433(12) Uani 1 d . . .
H503 H 0.4796 0.5069 0.0818 0.065(18) Uiso 1 calc R . .
C505 C 0.1775(6) 0.5007(3) -0.0079(3) 0.0459(13) Uani 1 d . . .
H505 H 0.1151 0.5361 -0.0107 0.055(16) Uiso 1 calc R . .
C504 C 0.3015(6) 0.5344(3) 0.0437(3) 0.0468(14) Uani 1 d . . .
H504 H 0.3241 0.5927 0.0777 0.057(16) Uiso 1 calc R . .
C506 C 0.1424(5) 0.4154(3) -0.0562(3) 0.0342(10) Uani 1 d . . .
H506 H 0.0557 0.3921 -0.0904 0.066(19) Uiso 1 calc R . .
C601 C 0.2453(4) 0.1648(2) -0.0578(2) 0.0194(8) Uani 1 d . . .
C602 C 0.2290(4) 0.1913(3) 0.0192(3) 0.0307(10) Uani 1 d . . .
H602 H 0.1882 0.2382 0.0395 0.044(15) Uiso 1 calc R . .
C603 C 0.2728(5) 0.1489(3) 0.0664(3) 0.0380(11) Uani 1 d . . .
H603 H 0.2622 0.1669 0.1192 0.036(13) Uiso 1 calc R . .
C604 C 0.3322(4) 0.0802(3) 0.0364(3) 0.0301(10) Uani 1 d . . .
H604 H 0.3628 0.0514 0.0688 0.029(12) Uiso 1 calc R . .
C605 C 0.3467(4) 0.0539(3) -0.0400(3) 0.0278(9) Uani 1 d . . .
H605 H 0.3861 0.0063 -0.0605 0.022(11) Uiso 1 calc R . .
C606 C 0.3044(4) 0.0960(2) -0.0879(2) 0.0246(9) Uani 1 d . . .
H606 H 0.3159 0.0780 -0.1405 0.036(13) Uiso 1 calc R . .
C1 C 0.2912(7) 0.4656(5) 0.2198(4) 0.0656(18) Uani 1 d . . .
H1 H 0.3356 0.5120 0.2127 0.058(17) Uiso 1 calc R . .
Cl1 Cl 0.1415(2) 0.41890(13) 0.14150(11) 0.0790(5) Uani 1 d . . .
Cl2 Cl 0.2748(3) 0.50153(17) 0.31589(12) 0.1076(8) Uani 1 d . . .
Cl3 Cl 0.3859(3) 0.38426(17) 0.20717(18) 0.1236(9) Uani 1 d . . .
C2 C 0.1966(4) 0.4375(4) 0.7295(3) 0.085(2) Uani 1 d D . .
H2 H 0.2123 0.3873 0.7399 0.12(3) Uiso 1 calc R B 1
Cl4 Cl 0.1371(3) 0.40790(17) 0.62535(14) 0.0868(10) Uani 0.756(4) d PD C 1
Cl5 Cl 0.0788(3) 0.4828(2) 0.77264(19) 0.1017(11) Uani 0.756(4) d PD C 1
Cl6 Cl 0.3415(3) 0.5089(2) 0.7700(3) 0.1301(18) Uani 0.756(4) d PD C 1
Cl4' Cl 0.2692(14) 0.4364(11) 0.6567(8) 0.203(6) Uiso 0.244(4) d PD C 2
Cl5' Cl 0.0277(7) 0.4199(11) 0.6870(9) 0.203(6) Uiso 0.244(4) d PD C 2
Cl6' Cl 0.2453(15) 0.5307(8) 0.8144(7) 0.203(6) Uiso 0.244(4) d PD C 2

loop_
_atom_site_aniso_label
_atom_site_aniso_U_11
_atom_site_aniso_U_22
_atom_site_aniso_U_33
_atom_site_aniso_U_23
_atom_site_aniso_U_13
_atom_site_aniso_U_12
Sb1 0.01601(15) 0.01812(15) 0.01874(15) 0.00679(11) 0.00681(11) 0.00494(10)
O11 0.0177(14) 0.0339(16) 0.0254(14) 0.0083(13) 0.0121(12) 0.0079(12)
O12 0.0275(16) 0.0285(16) 0.0292(15) 0.0095(13) 0.0113(13) 0.0039(13)
O13 0.0349(18) 0.0338(18) 0.0376(17) 0.0071(14) 0.0177(15) 0.0126(14)
O21 0.0175(14) 0.0242(15) 0.0289(15) 0.0113(12) 0.0102(12) 0.0041(11)
O22 0.0292(16) 0.0235(15) 0.0348(16) 0.0120(13) 0.0142(13) 0.0065(12)
O23 0.030(2) 0.031(3) 0.059(3) 0.021(2) 0.017(2) 0.0026(18)
O23' 0.031(7) 0.018(6) 0.061(9) 0.007(6) 0.025(7) 0.003(5)
C11 0.020(2) 0.030(2) 0.0207(19) 0.0116(17) 0.0050(16) 0.0066(17)
C12 0.023(2) 0.034(2) 0.022(2) 0.0084(18) 0.0050(17) 0.0061(18)
C13 0.021(2) 0.033(2) 0.0162(18) 0.0093(17) 0.0054(16) 0.0058(17)
C14 0.029(2) 0.033(2) 0.034(2) 0.011(2) 0.013(2) 0.0057(19)
C15 0.039(3) 0.040(3) 0.045(3) 0.015(2) 0.016(2) -0.003(2)
C16 0.029(3) 0.061(3) 0.042(3) 0.017(3) 0.021(2) 0.001(2)
C17 0.024(2) 0.050(3) 0.032(2) 0.010(2) 0.014(2) 0.009(2)
C21 0.0181(19) 0.027(2) 0.0227(19) 0.0136(17) 0.0036(16) 0.0039(16)
C22 0.021(2) 0.042(3) 0.038(2) 0.027(2) 0.0097(19) 0.0087(19)
C23 0.0170(19) 0.032(2) 0.0226(19) 0.0164(17) 0.0060(16) 0.0049(16)
C24 0.023(2) 0.040(3) 0.029(2) 0.013(2) 0.0084(18) 0.0096(19)
C25 0.029(3) 0.066(4) 0.033(2) 0.017(2) 0.012(2) 0.018(2)
C26 0.025(2) 0.085(4) 0.039(3) 0.039(3) 0.019(2) 0.020(3)
C27 0.020(2) 0.071(4) 0.058(3) 0.048(3) 0.012(2) 0.007(2)
C101 0.0195(19) 0.027(2) 0.0165(18) 0.0107(16) 0.0059(15) 0.0050(16)
C102 0.044(3) 0.045(3) 0.021(2) 0.012(2) 0.011(2) 0.023(2)
C103 0.052(3) 0.070(4) 0.023(2) 0.022(2) 0.013(2) 0.029(3)
C104 0.024(2) 0.056(3) 0.040(3) 0.034(2) 0.004(2) 0.004(2)
C105 0.032(2) 0.032(2) 0.041(3) 0.022(2) 0.007(2) 0.0058(19)
C106 0.032(2) 0.025(2) 0.025(2) 0.0095(17) 0.0072(18) 0.0075(18)
C201 0.0155(18) 0.028(2) 0.0202(18) 0.0107(16) 0.0074(15) 0.0068(16)
C202 0.032(2) 0.028(2) 0.028(2) 0.0144(18) 0.0118(18) 0.0111(18)
C203 0.043(3) 0.043(3) 0.030(2) 0.024(2) 0.014(2) 0.018(2)
C204 0.028(2) 0.047(3) 0.019(2) 0.0143(19) 0.0051(17) 0.014(2)
C205 0.023(2) 0.027(2) 0.027(2) 0.0070(18) 0.0079(18) 0.0050(17)
C206 0.022(2) 0.026(2) 0.0222(19) 0.0103(17) 0.0061(16) 0.0061(16)
C301 0.025(2) 0.021(2) 0.027(2) 0.0078(17) 0.0144(17) 0.0062(16)
C302 0.030(2) 0.026(2) 0.034(2) 0.0131(18) 0.0175(19) 0.0096(18)
C303 0.050(3) 0.026(2) 0.051(3) 0.017(2) 0.029(3) 0.018(2)
C304 0.060(3) 0.020(2) 0.046(3) 0.004(2) 0.026(3) 0.003(2)
C305 0.042(3) 0.028(2) 0.046(3) 0.002(2) 0.014(2) -0.006(2)
C306 0.027(2) 0.028(2) 0.035(2) 0.0063(19) 0.0117(19) 0.0038(19)
Sb2 0.01917(16) 0.01804(15) 0.02214(15) 0.00995(11) 0.00953(11) 0.00521(10)
O31 0.0249(15) 0.0302(16) 0.0300(15) 0.0169(13) 0.0169(13) 0.0120(12)
O32 0.0423(19) 0.0323(17) 0.0447(18) 0.0204(15) 0.0236(15) 0.0129(14)
O33 0.054(2) 0.041(2) 0.057(2) 0.0254(18) 0.0288(19) 0.0042(17)
O41 0.0207(14) 0.0224(14) 0.0347(16) 0.0129(12) 0.0154(12) 0.0067(11)
O42 0.0284(16) 0.0243(15) 0.0285(15) 0.0110(13) 0.0138(13) 0.0071(12)
O43 0.0314(17) 0.0285(16) 0.0374(17) 0.0133(14) 0.0113(14) -0.0020(13)
C31 0.023(2) 0.026(2) 0.026(2) 0.0100(17) 0.0087(17) 0.0022(17)
C32 0.032(2) 0.039(3) 0.028(2) 0.011(2) 0.0111(19) 0.001(2)
C33 0.023(2) 0.037(2) 0.0196(19) 0.0107(18) 0.0081(17) 0.0042(18)
C34 0.029(2) 0.040(3) 0.025(2) 0.016(2) 0.0091(18) 0.010(2)
C35 0.037(3) 0.049(3) 0.030(2) 0.015(2) 0.014(2) 0.016(2)
C36 0.028(3) 0.067(4) 0.032(2) 0.014(2) 0.017(2) 0.013(2)
C37 0.036(3) 0.058(3) 0.039(3) 0.021(2) 0.022(2) 0.004(2)
C41 0.0162(19) 0.024(2) 0.0249(19) 0.0148(17) 0.0036(16) 0.0030(16)
C42 0.021(2) 0.035(2) 0.029(2) 0.0202(19) 0.0048(18) 0.0021(18)
C43 0.022(2) 0.027(2) 0.026(2) 0.0167(17) 0.0092(17) 0.0086(16)
C44 0.035(3) 0.031(2) 0.043(3) 0.020(2) 0.019(2) 0.012(2)
C45 0.051(3) 0.046(3) 0.058(3) 0.027(3) 0.036(3) 0.028(3)
C46 0.039(3) 0.066(4) 0.059(3) 0.038(3) 0.035(3) 0.027(3)
C47 0.025(2) 0.050(3) 0.056(3) 0.035(3) 0.017(2) 0.009(2)
C401 0.021(2) 0.032(2) 0.0217(19) 0.0153(17) 0.0070(16) 0.0063(17)
C402 0.030(2) 0.028(2) 0.026(2) 0.0131(18) 0.0078(18) 0.0073(18)
C403 0.040(3) 0.040(3) 0.027(2) 0.013(2) 0.010(2) 0.010(2)
C404 0.030(2) 0.063(3) 0.025(2) 0.023(2) 0.0063(19) 0.011(2)
C405 0.038(3) 0.063(4) 0.045(3) 0.043(3) 0.014(2) 0.019(2)
C406 0.035(3) 0.035(2) 0.039(2) 0.024(2) 0.013(2) 0.013(2)
C501 0.032(2) 0.0171(19) 0.027(2) 0.0074(16) 0.0159(18) 0.0016(17)
C502 0.034(3) 0.028(2) 0.035(2) 0.010(2) 0.011(2) 0.002(2)
C503 0.045(3) 0.036(3) 0.037(3) 0.008(2) 0.010(2) -0.010(2)
C505 0.061(4) 0.022(2) 0.056(3) 0.014(2) 0.022(3) 0.013(2)
C504 0.074(4) 0.017(2) 0.043(3) 0.004(2) 0.023(3) 0.002(2)
C506 0.040(3) 0.023(2) 0.043(3) 0.015(2) 0.015(2) 0.009(2)
C601 0.0174(19) 0.0207(19) 0.0230(19) 0.0112(16) 0.0077(15) 0.0027(15)
C602 0.034(2) 0.037(2) 0.027(2) 0.0153(19) 0.0145(19) 0.017(2)
C603 0.041(3) 0.054(3) 0.030(2) 0.025(2) 0.013(2) 0.018(2)
C604 0.024(2) 0.039(3) 0.035(2) 0.025(2) 0.0059(19) 0.0056(19)
C605 0.021(2) 0.025(2) 0.040(2) 0.0164(19) 0.0083(18) 0.0049(17)
C606 0.026(2) 0.023(2) 0.025(2) 0.0084(17) 0.0101(17) 0.0040(17)
C1 0.077(5) 0.072(4) 0.058(4) 0.033(3) 0.030(3) 0.006(4)
Cl1 0.0874(13) 0.0873(13) 0.0566(10) 0.0241(9) 0.0225(9) 0.0181(10)
Cl2 0.1179(18) 0.130(2) 0.0529(10) 0.0165(12) 0.0316(11) -0.0039(15)
Cl3 0.134(2) 0.1032(19) 0.126(2) 0.0511(16) 0.0172(17) 0.0462(17)
C2 0.069(5) 0.068(5) 0.149(8) 0.067(5) 0.048(5) 0.028(4)
Cl4 0.131(3) 0.0808(17) 0.0519(13) 0.0247(12) 0.0310(14) 0.0521(17)
Cl5 0.126(3) 0.105(2) 0.106(2) 0.0496(19) 0.073(2) 0.0513(19)
Cl6 0.080(2) 0.101(2) 0.216(4) 0.107(3) -0.006(2) 0.0001(17)

loop_
_atom_type_symbol
_atom_type_description
_atom_type_scat_dispersion_real
_atom_type_scat_dispersion_imag
_atom_type_scat_source
C C 0.0033 0.0016 'International Tables Vol C Tables 4.2.6.8 and 6.1.1.4'
H H 0.0000 0.0000 'International Tables Vol C Tables 4.2.6.8 and 6.1.1.4'
O O 0.0106 0.0060 'International Tables Vol C Tables 4.2.6.8 and 6.1.1.4'
Cl Cl 0.1484 0.1585 'International Tables Vol C Tables 4.2.6.8 and 6.1.1.4'
Sb Sb -0.5866 1.5461 'International Tables Vol C Tables 4.2.6.8 and 6.1.1.4'

loop_
_geom_angle_atom_site_label_1
_geom_angle_atom_site_label_2
_geom_angle_atom_site_label_3
_geom_angle
_geom_angle_site_symmetry_1
_geom_angle_site_symmetry_3
_geom_angle_publ_flag
C201 Sb1 C101 129.28(15) . . ?
C201 Sb1 O11 92.09(13) . . ?
C101 Sb1 O11 94.59(13) . . ?
C201 Sb1 C301 116.51(16) . . ?
C101 Sb1 C301 114.14(16) . . ?
O11 Sb1 C301 85.19(14) . . ?
C201 Sb1 O21 93.10(13) . . ?
C101 Sb1 O21 90.43(13) . . ?
O11 Sb1 O21 168.05(11) . . ?
C301 Sb1 O21 82.86(13) . . ?
C11 O11 Sb1 122.9(3) . . ?
C21 O21 Sb1 118.8(2) . . ?
O12 C11 O11 122.6(4) . . ?
O12 C11 C13 122.1(4) . . ?
O11 C11 C13 115.3(4) . . ?
O13 C12 C17 117.9(4) . . ?
O13 C12 C13 122.7(4) . . ?
C17 C12 C13 119.4(4) . . ?
C14 C13 C12 118.8(4) . . ?
C14 C13 C11 121.1(4) . . ?
C12 C13 C11 120.2(4) . . ?
C15 C14 C13 121.5(4) . . ?
C14 C15 C16 119.1(5) . . ?
C17 C16 C15 121.7(4) . . ?
C16 C17 C12 119.5(4) . . ?
O22 C21 O21 121.9(4) . . ?
O22 C21 C23 122.0(4) . . ?
O21 C21 C23 116.1(4) . . ?
O23 C22 C27 117.0(5) . . ?
O23 C22 C23 123.0(4) . . ?
C27 C22 C23 120.0(4) . . ?
C24 C23 C22 118.1(4) . . ?
C24 C23 C21 122.4(4) . . ?
C22 C23 C21 119.4(4) . . ?
O23' C24 C25 116.0(7) . . ?
O23' C24 C23 122.0(7) . . ?
C25 C24 C23 121.3(4) . . ?
C24 C25 C26 120.3(5) . . ?
C25 C26 C27 119.8(4) . . ?
C22 C27 C26 120.5(5) . . ?
C106 C101 C102 120.3(4) . . ?
C106 C101 Sb1 124.2(3) . . ?
C102 C101 Sb1 115.5(3) . . ?
C101 C102 C103 119.2(4) . . ?
C104 C103 C102 120.2(4) . . ?
C105 C104 C103 120.2(4) . . ?
C104 C105 C106 120.5(4) . . ?
C101 C106 C105 119.6(4) . . ?
C202 C201 C206 121.5(4) . . ?
C202 C201 Sb1 117.6(3) . . ?
C206 C201 Sb1 120.9(3) . . ?
C201 C202 C203 118.5(4) . . ?
C202 C203 C204 120.4(4) . . ?
C205 C204 C203 120.3(4) . . ?
C204 C205 C206 120.2(4) . . ?
C201 C206 C205 119.1(4) . . ?
C302 C301 C306 120.3(4) . . ?
C302 C301 Sb1 120.3(3) . . ?
C306 C301 Sb1 119.4(3) . . ?
C303 C302 C301 119.8(4) . . ?
C304 C303 C302 120.1(5) . . ?
C303 C304 C305 120.1(4) . . ?
C306 C305 C304 120.7(5) . . ?
C305 C306 C301 119.0(4) . . ?
C401 Sb2 C501 120.47(16) . . ?
C401 Sb2 C601 125.37(15) . . ?
C501 Sb2 C601 114.15(16) . . ?
C401 Sb2 O41 93.36(13) . . ?
C501 Sb2 O41 83.90(14) . . ?
C601 Sb2 O41 92.85(13) . . ?
C401 Sb2 O31 89.20(13) . . ?
C501 Sb2 O31 94.93(14) . . ?
C601 Sb2 O31 85.53(13) . . ?
O41 Sb2 O31 177.44(11) . . ?
C31 O31 Sb2 123.8(3) . . ?
C41 O41 Sb2 119.7(2) . . ?
O32 C31 O31 122.8(4) . . ?
O32 C31 C33 121.5(4) . . ?
O31 C31 C33 115.7(4) . . ?
O33 C32 C37 118.0(4) . . ?
O33 C32 C33 122.3(4) . . ?
C37 C32 C33 119.8(5) . . ?
C34 C33 C32 119.2(4) . . ?
C34 C33 C31 120.8(4) . . ?
C32 C33 C31 120.0(4) . . ?
C35 C34 C33 120.6(4) . . ?
C34 C35 C36 119.6(5) . . ?
C37 C36 C35 121.2(4) . . ?
C36 C37 C32 119.5(5) . . ?
O42 C41 O41 122.2(4) . . ?
O42 C41 C43 122.2(4) . . ?
O41 C41 C43 115.6(3) . . ?
O43 C42 C47 117.4(4) . . ?
O43 C42 C43 122.3(4) . . ?
C47 C42 C43 120.3(4) . . ?
C42 C43 C44 118.0(4) . . ?
C42 C43 C41 120.5(4) . . ?
C44 C43 C41 121.5(4) . . ?
C45 C44 C43 121.9(4) . . ?
C44 C45 C46 118.8(5) . . ?
C47 C46 C45 120.6(5) . . ?
C46 C47 C42 120.5(4) . . ?
C402 C401 C406 121.1(4) . . ?
C402 C401 Sb2 119.4(3) . . ?
C406 C401 Sb2 119.5(3) . . ?
C401 C402 C403 119.3(4) . . ?
C404 C403 C402 120.5(5) . . ?
C403 C404 C405 119.8(4) . . ?
C404 C405 C406 120.5(4) . . ?
C401 C406 C405 118.7(4) . . ?
C502 C501 C506 120.2(4) . . ?
C502 C501 Sb2 119.5(3) . . ?
C506 C501 Sb2 120.3(3) . . ?
C501 C502 C503 119.6(5) . . ?
C504 C503 C502 120.1(5) . . ?
C504 C505 C506 120.5(5) . . ?
C505 C504 C503 120.0(4) . . ?
C501 C506 C505 119.5(5) . . ?
C602 C601 C606 120.4(4) . . ?
C602 C601 Sb2 117.4(3) . . ?
C606 C601 Sb2 122.2(3) . . ?
C601 C602 C603 119.7(4) . . ?
C602 C603 C604 120.0(4) . . ?
C605 C604 C603 120.0(4) . . ?
C604 C605 C606 120.9(4) . . ?
C601 C606 C605 119.1(4) . . ?
Cl2 C1 Cl1 113.3(4) . . ?
Cl2 C1 Cl3 108.1(4) . . ?
Cl1 C1 Cl3 105.2(4) . . ?
Cl6' C2 Cl4' 111.5(5) . . ?
Cl6' C2 Cl4 135.2(8) . . ?
Cl4' C2 Cl4 46.8(5) . . ?
Cl6' C2 Cl5 62.0(5) . . ?
Cl4' C2 Cl5 140.0(8) . . ?
Cl4 C2 Cl5 107.2(3) . . ?
Cl6' C2 Cl6 50.1(5) . . ?
Cl4' C2 Cl6 66.8(5) . . ?
Cl4 C2 Cl6 109.9(3) . . ?
Cl5 C2 Cl6 110.5(3) . . ?
Cl6' C2 Cl5' 109.8(5) . . ?
Cl4' C2 Cl5' 108.6(5) . . ?
Cl4 C2 Cl5' 62.7(5) . . ?
Cl5 C2 Cl5' 50.2(5) . . ?
Cl6 C2 Cl5' 146.3(8) . . ?

loop_
_geom_bond_atom_site_label_1
_geom_bond_atom_site_label_2
_geom_bond_distance
_geom_bond_site_symmetry_2
_geom_bond_publ_flag
Sb1 C201 2.095(4) . ?
Sb1 C101 2.097(4) . ?
Sb1 O11 2.100(3) . ?
Sb1 C301 2.100(4) . ?
Sb1 O21 2.127(3) . ?
O11 C11 1.302(5) . ?
O12 C11 1.233(5) . ?
O13 C12 1.348(5) . ?
O21 C21 1.310(5) . ?
O22 C21 1.234(5) . ?
O23 C22 1.280(6) . ?
O23' C24 1.264(8) . ?
C11 C13 1.480(6) . ?
C12 C17 1.405(6) . ?
C12 C13 1.412(6) . ?
C13 C14 1.386(6) . ?
C14 C15 1.374(6) . ?
C15 C16 1.384(7) . ?
C16 C17 1.365(8) . ?
C21 C23 1.476(6) . ?
C22 C27 1.381(6) . ?
C22 C23 1.417(6) . ?
C23 C24 1.397(6) . ?
C24 C25 1.374(6) . ?
C25 C26 1.383(8) . ?
C26 C27 1.390(8) . ?
C101 C106 1.380(6) . ?
C101 C102 1.389(6) . ?
C102 C103 1.394(7) . ?
C103 C104 1.379(7) . ?
C104 C105 1.366(7) . ?
C105 C106 1.390(6) . ?
C201 C202 1.388(6) . ?
C201 C206 1.388(6) . ?
C202 C203 1.391(6) . ?
C203 C204 1.391(7) . ?
C204 C205 1.375(6) . ?
C205 C206 1.392(6) . ?
C301 C302 1.386(6) . ?
C301 C306 1.395(6) . ?
C302 C303 1.385(6) . ?
C303 C304 1.375(8) . ?
C304 C305 1.385(8) . ?
C305 C306 1.379(7) . ?
Sb2 C401 2.096(4) . ?
Sb2 C501 2.097(4) . ?
Sb2 C601 2.099(4) . ?
Sb2 O41 2.102(3) . ?
Sb2 O31 2.107(3) . ?
O31 C31 1.298(5) . ?
O32 C31 1.246(5) . ?
O33 C32 1.367(6) . ?
O41 C41 1.307(5) . ?
O42 C41 1.236(5) . ?
O43 C42 1.350(5) . ?
C31 C33 1.485(6) . ?
C32 C37 1.394(7) . ?
C32 C33 1.402(6) . ?
C33 C34 1.397(6) . ?
C34 C35 1.367(6) . ?
C35 C36 1.390(7) . ?
C36 C37 1.371(8) . ?
C41 C43 1.475(6) . ?
C42 C47 1.386(6) . ?
C42 C43 1.398(6) . ?
C43 C44 1.402(6) . ?
C44 C45 1.370(7) . ?
C45 C46 1.398(8) . ?
C46 C47 1.370(8) . ?
C401 C402 1.378(6) . ?
C401 C406 1.387(6) . ?
C402 C403 1.392(6) . ?
C403 C404 1.373(7) . ?
C404 C405 1.384(8) . ?
C405 C406 1.394(7) . ?
C501 C502 1.384(6) . ?
C501 C506 1.386(6) . ?
C502 C503 1.390(7) . ?
C503 C504 1.383(8) . ?
C505 C504 1.373(8) . ?
C505 C506 1.388(6) . ?
C601 C602 1.389(6) . ?
C601 C606 1.390(6) . ?
C602 C603 1.389(6) . ?
C603 C604 1.390(7) . ?
C604 C605 1.372(6) . ?
C605 C606 1.391(6) . ?
C1 Cl2 1.715(7) . ?
C1 Cl1 1.772(7) . ?
C1 Cl3 1.786(8) . ?
C2 Cl6' 1.711(6) . ?
C2 Cl4' 1.730(6) . ?
C2 Cl4 1.735(5) . ?
C2 Cl5 1.738(5) . ?
C2 Cl6 1.744(5) . ?
C2 Cl5' 1.749(6) . ?

loop_
_geom_hbond_atom_site_label_D
_geom_hbond_atom_site_label_H
_geom_hbond_atom_site_label_A
_geom_hbond_distance_DH
_geom_hbond_distance_HA
_geom_hbond_distance_DA
_geom_hbond_angle_DHA
_geom_hbond_site_symmetry_A
O13 H13 O12 0.84 1.89 2.625(4) 145.4 .
O23 H23 O22 0.84 1.85 2.593(5) 147.2 .
O23' H23' O21 0.84 1.78 2.541(13) 148.8 .
O33 H33 O32 0.84 1.87 2.607(5) 145.2 .
O43 H43 O42 0.84 1.87 2.608(4) 145.7 .
